data_4071927
loop_
_publ_author_name
'Cordiner, Richard L.'
'Hill, Anthony F.'
'Wagler, J\"org'

_publ_section_title
;
 Reactions of [Mo(&#xE5FC;CBr)(CO)2{HB(pzMe2)3}] (pz = pyrazol-1-yl) with
 Amines: Synthesis of Amino, Pyridinium, and Thiolato Carbyne Complexes
;
_journal_issue 17
_journal_name_full Organometallics
_journal_page_first 4532
_journal_paper_doi 10.1021/om8004756
_journal_volume 27
_journal_year 2008
_chemical_formula_moiety 'C22 H31 B Mo N8 O2'
_chemical_formula_sum 'C22 H31 B Mo N8 O2'
_chemical_formula_weight 546.30
_chemical_name_systematic
;
 ?
;
_space_group_IT_number 19
_symmetry_cell_setting orthorhombic
_symmetry_space_group_name_Hall 'P 2ac 2ab'
_symmetry_space_group_name_H-M 'P 21 21 21'
_atom_sites_solution_hydrogens geom
_atom_sites_solution_primary direct
_atom_sites_solution_secondary difmap
_audit_creation_method SHELXL-97
_cell_angle_alpha 90.00
_cell_angle_beta 90.00
_cell_angle_gamma 90.00
_cell_formula_units_Z 8
_cell_length_a 9.9952(2)
_cell_length_b 15.9318(3)
_cell_length_c 31.2340(6)
_cell_measurement_reflns_used 151462
_cell_measurement_temperature 100(2)
_cell_measurement_theta_max 29.131
_cell_measurement_theta_min 2.546
_cell_volume 4973.75(17)
_computing_cell_refinement DENZO-SMN
_computing_data_collection 'Nonius Collect'
_computing_data_reduction Scalepack
_computing_molecular_graphics 'ORTEP32 for windows (Farugia)'
_computing_publication_material 'Ciftab (Sheldrick, 1997)'
_computing_structure_refinement 'SHELXL-97 (Sheldrick, 1997)'
_computing_structure_solution 'SHELXS-97 (Sheldrick, 1990)'
_diffrn_ambient_temperature 100(2)
_diffrn_measured_fraction_theta_full 0.995
_diffrn_measured_fraction_theta_max 0.995
_diffrn_measurement_device_type 'CCD area detector'
_diffrn_measurement_method 'phi and omega scans'
_diffrn_radiation_monochromator graphite
_diffrn_radiation_source 'fine-focus sealed tube'
_diffrn_radiation_type MoK\a
_diffrn_radiation_wavelength 0.71073
_diffrn_reflns_av_R_equivalents 0.0446
_diffrn_reflns_av_sigmaI/netI 0.0274
_diffrn_reflns_limit_h_max 12
_diffrn_reflns_limit_h_min -12
_diffrn_reflns_limit_k_max 20
_diffrn_reflns_limit_k_min -20
_diffrn_reflns_limit_l_max 39
_diffrn_reflns_limit_l_min -39
_diffrn_reflns_number 54338
_diffrn_reflns_theta_full 27.00
_diffrn_reflns_theta_max 27.00
_diffrn_reflns_theta_min 2.74
_exptl_absorpt_coefficient_mu 0.563
_exptl_absorpt_correction_T_max 0.920
_exptl_absorpt_correction_T_min 0.828
_exptl_absorpt_correction_type multi-scan
_exptl_absorpt_process_details SORTAV
_exptl_crystal_colour orange
_exptl_crystal_density_diffrn 1.459
_exptl_crystal_density_method 'not measured'
_exptl_crystal_description piece
_exptl_crystal_F_000 2256
_exptl_crystal_size_max 0.37
_exptl_crystal_size_mid 0.33
_exptl_crystal_size_min 0.15
_refine_diff_density_max 0.579
_refine_diff_density_min -0.718
_refine_diff_density_rms 0.057
_refine_ls_abs_structure_details 'Flack H D (1983), Acta Cryst. A39, 876-881'
_refine_ls_abs_structure_Flack 0.00(5)
_refine_ls_extinction_method none
_refine_ls_goodness_of_fit_ref 1.093
_refine_ls_hydrogen_treatment constr
_refine_ls_matrix_type full
_refine_ls_number_parameters 632
_refine_ls_number_reflns 10816
_refine_ls_number_restraints 4
_refine_ls_restrained_S_all 1.093
_refine_ls_R_factor_all 0.0367
_refine_ls_R_factor_gt 0.0332
_refine_ls_shift/su_max 0.001
_refine_ls_shift/su_mean 0.000
_refine_ls_structure_factor_coef Fsqd
_refine_ls_weighting_details 'calc w=1/[\s^2^(Fo^2^)+(0.0248P)^2^+4.3136P] where P=(Fo^2^+2Fc^2^)/3'
_refine_ls_weighting_scheme calc
_refine_ls_wR_factor_gt 0.0748
_refine_ls_wR_factor_ref 0.0762
_reflns_number_gt 10185
_reflns_number_total 10816
_reflns_threshold_expression >2sigma(I)
_cod_data_source_file om8004756_si_003.cif
_cod_data_source_block rc02201
_cod_original_sg_symbol_Hall P2ac2ab
_cod_original_sg_symbol_H-M P212121
_cod_database_code 4071927

loop_
_symmetry_equiv_pos_as_xyz
'x, y, z'
'-x+1/2, -y, z+1/2'
'x+1/2, -y+1/2, -z'
'-x, y+1/2, -z+1/2'

loop_
_atom_site_label
_atom_site_type_symbol
_atom_site_fract_x
_atom_site_fract_y
_atom_site_fract_z
_atom_site_U_iso_or_equiv
_atom_site_adp_type
_atom_site_occupancy
_atom_site_symmetry_multiplicity
_atom_site_calc_flag
_atom_site_refinement_flags
_atom_site_disorder_assembly
_atom_site_disorder_group
Mo1 Mo 0.96926(2) 0.983867(17) 0.021393(8) 0.03131(6) Uani 1 1 d D . .
B1 B 1.2320(3) 0.9321(2) -0.03955(11) 0.0261(7) Uani 1 1 d . A .
H1 H 1.3110 0.9164 -0.0575 0.031 Uiso 1 1 calc R . .
O1 O 0.7185(3) 1.0947(2) 0.00102(11) 0.0694(9) Uani 1 1 d . . .
O2 O 0.7486(4) 0.8626(3) 0.05702(12) 0.0949(14) Uani 1 1 d . . .
N1 N 0.9797(2) 0.92065(14) -0.04408(7) 0.0241(5) Uani 1 1 d . A .
N2 N 1.1028(2) 0.90813(15) -0.06320(7) 0.0251(5) Uani 1 1 d . . .
N3 N 1.1415(2) 0.89787(15) 0.03382(8) 0.0287(5) Uani 1 1 d . A .
N4 N 1.2399(2) 0.88626(14) 0.00360(8) 0.0271(5) Uani 1 1 d . . .
N5 N 1.1270(2) 1.06379(14) -0.00994(8) 0.0291(5) Uani 1 1 d . A .
N6 N 1.2317(2) 1.02804(14) -0.03214(7) 0.0231(5) Uani 1 1 d . . .
C1 C 0.7411(3) 0.8993(2) -0.06261(14) 0.0482(9) Uani 1 1 d . A .
H1A H 0.7221 0.8558 -0.0413 0.072 Uiso 1 1 d R . .
H1B H 0.6894 0.8883 -0.0887 0.072 Uiso 1 1 d R . .
H1C H 0.7162 0.9543 -0.0510 0.072 Uiso 1 1 d R . .
C2 C 0.8876(3) 0.89882(19) -0.07303(10) 0.0315(6) Uani 1 1 d . . .
C3 C 0.9503(4) 0.8735(2) -0.11082(10) 0.0383(7) Uani 1 1 d . A .
H3 H 0.9079 0.8554 -0.1364 0.046 Uiso 1 1 calc R . .
C4 C 1.0857(3) 0.87990(19) -0.10354(9) 0.0314(6) Uani 1 1 d . A .
C5 C 1.1993(4) 0.8616(3) -0.13293(11) 0.0492(9) Uani 1 1 d . . .
H5A H 1.2498 0.9133 -0.1383 0.074 Uiso 1 1 d R A .
H5B H 1.1647 0.8398 -0.1601 0.074 Uiso 1 1 d R . .
H5C H 1.2582 0.8197 -0.1198 0.074 Uiso 1 1 d R . .
C6 C 1.0907(5) 0.8470(3) 0.10750(12) 0.0715(15) Uani 1 1 d . A .
H6A H 1.0786 0.9033 0.1195 0.107 Uiso 1 1 d R . .
H6B H 1.1339 0.8108 0.1288 0.107 Uiso 1 1 d R . .
H6C H 1.0033 0.8235 0.0998 0.107 Uiso 1 1 d R . .
C7 C 1.1771(4) 0.8521(2) 0.06808(11) 0.0448(9) Uani 1 1 d . . .
C8 C 1.2985(4) 0.8133(2) 0.06021(14) 0.0555(11) Uani 1 1 d . A .
H8 H 1.3468 0.7782 0.0794 0.067 Uiso 1 1 calc R . .
C9 C 1.3356(3) 0.83516(19) 0.01942(13) 0.0441(9) Uani 1 1 d . A .
C10 C 1.4560(4) 0.8092(2) -0.00549(17) 0.0661(12) Uani 1 1 d . . .
H10A H 1.4278 0.7806 -0.0318 0.099 Uiso 1 1 d R A .
H10B H 1.5106 0.7711 0.0118 0.099 Uiso 1 1 d R . .
H10C H 1.5087 0.8590 -0.0129 0.099 Uiso 1 1 d R . .
C11 C 1.0548(5) 1.2084(2) 0.00950(17) 0.0706(14) Uani 1 1 d . A .
H11A H 0.9669 1.2062 -0.0044 0.106 Uiso 1 1 d R . .
H11B H 1.0914 1.2652 0.0070 0.106 Uiso 1 1 d R . .
H11C H 1.0455 1.1936 0.0398 0.106 Uiso 1 1 d R . .
C12 C 1.1475(3) 1.14734(19) -0.01196(12) 0.0397(8) Uani 1 1 d . . .
C13 C 1.2628(3) 1.16473(19) -0.03521(11) 0.0361(7) Uani 1 1 d . A .
H13 H 1.2985 1.2186 -0.0416 0.043 Uiso 1 1 calc R . .
C14 C 1.3147(3) 1.08854(18) -0.04713(10) 0.0293(6) Uani 1 1 d . A .
C15 C 1.4408(3) 1.0694(2) -0.07066(11) 0.0390(7) Uani 1 1 d . . .
H15A H 1.5099 1.0519 -0.0503 0.059 Uiso 1 1 d R A .
H15B H 1.4709 1.1196 -0.0860 0.059 Uiso 1 1 d R . .
H15C H 1.4245 1.0240 -0.0912 0.059 Uiso 1 1 d R . .
C16 C 0.8146(3) 1.0545(2) 0.00696(13) 0.0463(9) Uani 1 1 d . A .
C17 C 0.8319(4) 0.9062(3) 0.04347(14) 0.0582(12) Uani 1 1 d . A .
C18A C 0.963(2) 1.0376(14) 0.0740(4) 0.0343(9) Uani 0.50 1 d PD A 1
N7A N 0.9480(8) 1.0790(5) 0.11043(19) 0.0306(8) Uani 0.50 1 d PD A 1
C19A C 0.8400(7) 1.0313(4) 0.1420(2) 0.0437(12) Uani 0.50 1 d P A 1
H19A H 0.7480 1.0522 0.1371 0.052 Uiso 0.50 1 calc PR A 1
H19B H 0.8416 0.9698 0.1375 0.052 Uiso 0.50 1 calc PR A 1
C20A C 0.8869(13) 1.0530(6) 0.1856(3) 0.0548(15) Uani 0.50 1 d P A 1
H20A H 0.8289 1.0259 0.2072 0.066 Uiso 0.50 1 calc PR A 1
H20B H 0.9795 1.0326 0.1897 0.066 Uiso 0.50 1 calc PR A 1
N8A N 0.8826(12) 1.1439(7) 0.1907(3) 0.0548(15) Uani 0.50 1 d P A 1
H8A H 0.9048 1.1572 0.2187 0.066 Uiso 0.50 1 d P B 1
C21A C 0.9853(9) 1.1819(5) 0.1610(2) 0.0548(15) Uani 0.50 1 d P A 1
H21A H 0.9898 1.2433 0.1656 0.066 Uiso 0.50 1 calc PR A 1
H21B H 1.0745 1.1578 0.1672 0.066 Uiso 0.50 1 calc PR A 1
C22A C 0.9479(9) 1.1641(4) 0.1162(2) 0.0437(12) Uani 0.50 1 d P A 1
H22A H 0.8580 1.1871 0.1100 0.052 Uiso 0.50 1 calc PR A 1
H22B H 1.0128 1.1907 0.0964 0.052 Uiso 0.50 1 calc PR A 1
C18B C 0.948(2) 1.0358(14) 0.0741(4) 0.0343(9) Uani 0.50 1 d PD A 2
N7B N 0.9122(8) 1.0715(5) 0.11056(19) 0.0306(8) Uani 0.50 1 d PD A 2
C19B C 0.8545(11) 1.1533(6) 0.1116(3) 0.0660(18) Uani 0.50 1 d P A 2
H19C H 0.7990 1.1628 0.0858 0.079 Uiso 0.50 1 calc PR A 2
H19D H 0.9254 1.1966 0.1126 0.079 Uiso 0.50 1 calc PR A 2
C20B C 0.7711(9) 1.1575(6) 0.1505(3) 0.0610(15) Uani 0.50 1 d P A 2
H20C H 0.7168 1.2095 0.1503 0.073 Uiso 0.50 1 calc PR A 2
H20D H 0.7097 1.1088 0.1516 0.073 Uiso 0.50 1 calc PR A 2
N8B N 0.8535(13) 1.1570(8) 0.1850(4) 0.0610(15) Uani 0.50 1 d P A 2
H8B H 0.8054 1.1665 0.2096 0.073 Uiso 0.50 1 d P C 2
C21B C 0.9203(11) 1.0735(7) 0.1897(4) 0.0610(15) Uani 0.50 1 d P A 2
H21C H 0.8533 1.0277 0.1894 0.073 Uiso 0.50 1 calc PR A 2
H21D H 0.9713 1.0707 0.2168 0.073 Uiso 0.50 1 calc PR A 2
C22B C 1.0134(10) 1.0663(6) 0.1515(2) 0.0660(18) Uani 0.50 1 d P A 2
H22C H 1.0624 1.0123 0.1518 0.079 Uiso 0.50 1 calc PR A 2
H22D H 1.0788 1.1129 0.1510 0.079 Uiso 0.50 1 calc PR A 2
Mo2 Mo 0.45233(2) 0.013646(18) 0.236541(7) 0.03231(6) Uani 1 1 d D . .
B2 B 0.7206(4) -0.0401(3) 0.29467(13) 0.0414(10) Uani 1 1 d . D .
H2 H 0.8012 -0.0558 0.3119 0.050 Uiso 1 1 calc R . .
O3 O 0.2058(2) 0.12778(16) 0.25643(9) 0.0492(6) Uani 1 1 d . . .
O4 O 0.2086(2) -0.09206(17) 0.20423(8) 0.0478(6) Uani 1 1 d . . .
N9 N 0.4689(2) -0.05509(15) 0.30048(7) 0.0281(5) Uani 1 1 d . D .
N10 N 0.5921(3) -0.06435(18) 0.31953(9) 0.0357(6) Uani 1 1 d . . .
N11 N 0.6254(3) -0.0725(2) 0.22167(9) 0.0455(8) Uani 1 1 d . D .
N12 N 0.7235(3) -0.0858(2) 0.25190(10) 0.0467(8) Uani 1 1 d . . .
N13 N 0.6121(2) 0.09292(19) 0.26708(8) 0.0370(6) Uani 1 1 d . D .
N14 N 0.7187(3) 0.0555(2) 0.28754(9) 0.0382(6) Uani 1 1 d . . .
C23 C 0.2327(3) -0.0881(2) 0.31858(11) 0.0406(8) Uani 1 1 d . D .
H23A H 0.2028 -0.0343 0.3067 0.061 Uiso 1 1 d R . .
H23B H 0.1822 -0.1004 0.3447 0.061 Uiso 1 1 d R . .
H23C H 0.2174 -0.1327 0.2975 0.061 Uiso 1 1 d R . .
C24 C 0.3784(3) -0.0832(2) 0.32885(10) 0.0326(6) Uani 1 1 d . . .
C25 C 0.4432(4) -0.1093(2) 0.36609(10) 0.0422(8) Uani 1 1 d . D .
H25 H 0.4030 -0.1318 0.3912 0.051 Uiso 1 1 calc R . .
C26 C 0.5777(4) -0.0958(3) 0.35894(11) 0.0464(9) Uani 1 1 d . D .
C27 C 0.6943(5) -0.1114(4) 0.38862(15) 0.0767(15) Uani 1 1 d . . .
H27A H 0.7447 -0.1604 0.3786 0.115 Uiso 1 1 d R D .
H27B H 0.6610 -0.1219 0.4176 0.115 Uiso 1 1 d R . .
H27C H 0.7529 -0.0621 0.3888 0.115 Uiso 1 1 d R . .
C28 C 0.5677(4) -0.1248(4) 0.14894(13) 0.0781(16) Uani 1 1 d . D .
H28A H 0.4754 -0.1371 0.1575 0.117 Uiso 1 1 d R . .
H28B H 0.5999 -0.1688 0.1296 0.117 Uiso 1 1 d R . .
H28C H 0.5707 -0.0705 0.1342 0.117 Uiso 1 1 d R . .
C29 C 0.6553(4) -0.1216(3) 0.18806(13) 0.0598(12) Uani 1 1 d . . .
C30 C 0.7717(4) -0.1645(3) 0.19582(15) 0.0687(15) Uani 1 1 d . D .
H30 H 0.8152 -0.2026 0.1770 0.082 Uiso 1 1 calc R . .
C31 C 0.8130(3) -0.1416(3) 0.23611(15) 0.0587(12) Uani 1 1 d . D .
C32 C 0.9307(4) -0.1720(3) 0.26142(18) 0.0805(17) Uani 1 1 d . . .
H32A H 0.9867 -0.1241 0.2696 0.121 Uiso 1 1 d R D .
H32B H 0.9833 -0.2111 0.2440 0.121 Uiso 1 1 d R . .
H32C H 0.8993 -0.2008 0.2873 0.121 Uiso 1 1 d R . .
C33 C 0.5400(4) 0.2368(2) 0.24890(12) 0.0543(10) Uani 1 1 d . D .
H33A H 0.5429 0.2312 0.2177 0.081 Uiso 1 1 d R . .
H33B H 0.5664 0.2939 0.2570 0.081 Uiso 1 1 d R . .
H33C H 0.4489 0.2258 0.2590 0.081 Uiso 1 1 d R . .
C34 C 0.6334(3) 0.1756(2) 0.26857(10) 0.0395(7) Uani 1 1 d . . .
C35 C 0.7541(3) 0.1920(3) 0.28967(11) 0.0452(9) Uani 1 1 d . D .
H35 H 0.7927 0.2455 0.2950 0.054 Uiso 1 1 calc R . .
C36 C 0.8054(3) 0.1153(3) 0.30107(11) 0.0426(8) Uani 1 1 d . D .
C37 C 0.9333(3) 0.0954(3) 0.32389(13) 0.0568(11) Uani 1 1 d . . .
H37A H 0.9147 0.0584 0.3482 0.085 Uiso 1 1 d R D .
H37B H 0.9741 0.1475 0.3342 0.085 Uiso 1 1 d R . .
H37C H 0.9950 0.0673 0.3041 0.085 Uiso 1 1 d R . .
C38 C 0.3012(3) 0.0876(2) 0.25097(10) 0.0360(7) Uani 1 1 d . D .
C39 C 0.3029(3) -0.0578(2) 0.21633(11) 0.0376(7) Uani 1 1 d . D .
C40A C 0.4212(9) 0.0675(4) 0.18467(13) 0.0306(8) Uani 0.50 1 d PD D 3
N15A N 0.3864(6) 0.0960(4) 0.14695(12) 0.0343(9) Uani 0.50 1 d PD D 3
C41A C 0.3937(9) 0.1848(5) 0.1336(2) 0.0482(16) Uani 0.50 1 d P D 3
H41A H 0.4514 0.2160 0.1538 0.058 Uiso 0.50 1 calc PR D 3
H41B H 0.3031 0.2098 0.1347 0.058 Uiso 0.50 1 calc PR D 3
C42A C 0.4492(11) 0.1941(6) 0.0887(2) 0.0647(15) Uani 0.50 1 d P D 3
H42A H 0.4538 0.2539 0.0803 0.078 Uiso 0.50 1 calc PR D 3
H42B H 0.5400 0.1695 0.0867 0.078 Uiso 0.50 1 calc PR D 3
N16A N 0.3569(10) 0.1491(5) 0.0616(2) 0.0647(15) Uani 0.50 1 d P D 3
H16A H 0.3828 0.1563 0.0335 0.078 Uiso 0.50 1 d P E 3
C43A C 0.3628(12) 0.0593(6) 0.0710(3) 0.0647(15) Uani 0.50 1 d P D 3
H43A H 0.4560 0.0388 0.0685 0.078 Uiso 0.50 1 calc PR D 3
H43B H 0.3064 0.0276 0.0506 0.078 Uiso 0.50 1 calc PR D 3
C44A C 0.3129(10) 0.0468(7) 0.1158(3) 0.0482(16) Uani 0.50 1 d P D 3
H44A H 0.2172 0.0625 0.1170 0.058 Uiso 0.50 1 calc PR D 3
H44B H 0.3202 -0.0134 0.1233 0.058 Uiso 0.50 1 calc PR D 3
C40B C 0.4514(9) 0.0501(4) 0.18001(12) 0.0306(8) Uani 0.50 1 d PD D 4
N15B N 0.4362(6) 0.0764(3) 0.14062(12) 0.0343(9) Uani 0.50 1 d PD D 4
C41B C 0.4836(8) 0.1620(4) 0.1301(2) 0.0422(13) Uani 0.50 1 d P D 4
H41C H 0.5529 0.1799 0.1509 0.051 Uiso 0.50 1 calc PR D 4
H41D H 0.4083 0.2023 0.1316 0.051 Uiso 0.50 1 calc PR D 4
C42B C 0.5407(9) 0.1604(5) 0.0859(2) 0.0455(10) Uani 0.50 1 d P D 4
H42C H 0.5622 0.2184 0.0769 0.055 Uiso 0.50 1 calc PR D 4
H42D H 0.6248 0.1276 0.0860 0.055 Uiso 0.50 1 calc PR D 4
N16B N 0.4480(7) 0.1235(4) 0.05551(18) 0.0455(10) Uani 0.50 1 d P D 4
H16B H 0.4855 0.1268 0.0282 0.055 Uiso 0.50 1 d P F 4
C43B C 0.4297(9) 0.0354(5) 0.0662(2) 0.0455(10) Uani 0.50 1 d P D 4
H43C H 0.5176 0.0072 0.0687 0.055 Uiso 0.50 1 calc PR D 4
H43D H 0.3774 0.0069 0.0436 0.055 Uiso 0.50 1 calc PR D 4
C44B C 0.3553(9) 0.0310(6) 0.1087(3) 0.0422(13) Uani 0.50 1 d P D 4
H44C H 0.2660 0.0573 0.1060 0.051 Uiso 0.50 1 calc PR D 4
H44D H 0.3433 -0.0282 0.1175 0.051 Uiso 0.50 1 calc PR D 4

loop_
_atom_site_aniso_label
_atom_site_aniso_U_11
_atom_site_aniso_U_22
_atom_site_aniso_U_33
_atom_site_aniso_U_23
_atom_site_aniso_U_13
_atom_site_aniso_U_12
Mo1 0.02740(11) 0.03312(12) 0.03343(12) -0.01134(11) 0.01014(10) -0.00335(11)
B1 0.0216(15) 0.0252(15) 0.0316(16) -0.0033(13) 0.0009(13) 0.0032(12)
O1 0.0401(15) 0.084(2) 0.085(2) -0.0307(18) -0.0047(15) 0.0231(15)
O2 0.083(2) 0.101(3) 0.100(3) -0.042(2) 0.063(2) -0.058(2)
N1 0.0205(11) 0.0245(11) 0.0273(11) 0.0007(9) 0.0004(9) 0.0006(9)
N2 0.0236(11) 0.0285(12) 0.0231(11) -0.0031(9) 0.0050(9) -0.0011(9)
N3 0.0332(13) 0.0284(12) 0.0245(12) 0.0011(10) -0.0046(10) -0.0077(10)
N4 0.0227(12) 0.0223(11) 0.0362(13) 0.0033(10) -0.0052(10) -0.0025(9)
N5 0.0271(12) 0.0197(11) 0.0404(14) -0.0031(10) 0.0030(10) 0.0016(9)
N6 0.0199(10) 0.0222(12) 0.0273(11) 0.0001(9) 0.0016(8) 0.0011(9)
C1 0.0222(15) 0.048(2) 0.075(3) -0.0131(19) -0.0120(16) 0.0010(14)
C2 0.0295(15) 0.0267(14) 0.0382(16) -0.0005(12) -0.0081(13) 0.0006(12)
C3 0.0474(19) 0.0387(16) 0.0288(15) -0.0015(12) -0.0133(15) -0.0057(16)
C4 0.0372(16) 0.0338(15) 0.0231(14) -0.0019(12) 0.0051(12) -0.0049(12)
C5 0.053(2) 0.060(2) 0.0345(18) -0.0153(16) 0.0147(16) -0.0112(18)
C6 0.090(3) 0.096(3) 0.0290(18) 0.021(2) -0.018(2) -0.048(3)
C7 0.054(2) 0.047(2) 0.0332(17) 0.0120(15) -0.0191(15) -0.0246(17)
C8 0.051(2) 0.041(2) 0.074(3) 0.0293(19) -0.035(2) -0.0162(17)
C9 0.0333(16) 0.0254(15) 0.074(3) 0.0100(16) -0.0202(17) -0.0034(12)
C10 0.0328(19) 0.0420(19) 0.123(4) 0.011(2) -0.008(2) 0.0126(17)
C11 0.060(3) 0.0261(17) 0.125(4) -0.021(2) 0.030(3) 0.0045(17)
C12 0.0363(17) 0.0227(14) 0.060(2) -0.0050(14) -0.0010(15) 0.0010(12)
C13 0.0334(16) 0.0239(14) 0.0509(19) 0.0049(13) -0.0095(14) -0.0062(12)
C14 0.0241(14) 0.0292(15) 0.0345(16) 0.0072(12) -0.0070(12) -0.0047(11)
C15 0.0266(15) 0.0445(18) 0.0460(18) 0.0107(14) 0.0023(14) -0.0060(13)
C16 0.0342(17) 0.049(2) 0.056(2) -0.0200(17) 0.0092(16) 0.0009(15)
C17 0.060(2) 0.056(2) 0.059(2) -0.025(2) 0.032(2) -0.016(2)
C18A 0.040(3) 0.0282(13) 0.0346(12) -0.0031(9) 0.0131(12) -0.0043(14)
N7A 0.029(3) 0.0351(15) 0.0276(10) -0.0036(9) 0.0118(12) -0.0075(14)
C19A 0.052(3) 0.039(3) 0.040(3) -0.0033(19) 0.013(2) -0.013(2)
C20A 0.084(4) 0.051(3) 0.029(2) -0.0127(18) 0.011(2) -0.021(3)
N8A 0.084(4) 0.051(3) 0.029(2) -0.0127(18) 0.011(2) -0.021(3)
C21A 0.084(4) 0.051(3) 0.029(2) -0.0127(18) 0.011(2) -0.021(3)
C22A 0.052(3) 0.039(3) 0.040(3) -0.0033(19) 0.013(2) -0.013(2)
C18B 0.040(3) 0.0282(13) 0.0346(12) -0.0031(9) 0.0131(12) -0.0043(14)
N7B 0.029(3) 0.0351(15) 0.0276(10) -0.0036(9) 0.0118(12) -0.0075(14)
C19B 0.093(5) 0.062(4) 0.043(3) 0.002(3) 0.006(3) 0.031(4)
C20B 0.069(4) 0.066(4) 0.048(3) -0.013(2) 0.013(3) 0.012(3)
N8B 0.069(4) 0.066(4) 0.048(3) -0.013(2) 0.013(3) 0.012(3)
C21B 0.069(4) 0.066(4) 0.048(3) -0.013(2) 0.013(3) 0.012(3)
C22B 0.093(5) 0.062(4) 0.043(3) 0.002(3) 0.006(3) 0.031(4)
Mo2 0.02271(11) 0.04809(14) 0.02613(11) 0.00238(11) -0.00016(9) -0.01044(11)
B2 0.0200(16) 0.058(3) 0.046(2) -0.0212(18) -0.0074(15) 0.0056(15)
O3 0.0351(13) 0.0480(14) 0.0647(17) 0.0084(12) -0.0100(12) -0.0001(11)
O4 0.0377(13) 0.0511(15) 0.0548(15) 0.0123(12) -0.0156(11) -0.0182(12)
N9 0.0209(11) 0.0339(12) 0.0296(12) -0.0012(9) -0.0003(10) 0.0031(10)
N10 0.0273(13) 0.0436(15) 0.0362(14) -0.0066(12) -0.0080(11) 0.0055(11)
N11 0.0229(13) 0.075(2) 0.0382(15) -0.0224(15) 0.0054(11) -0.0092(13)
N12 0.0203(12) 0.064(2) 0.0555(18) -0.0268(16) 0.0018(12) -0.0040(13)
N13 0.0232(12) 0.0547(17) 0.0331(14) -0.0036(13) 0.0025(11) -0.0087(11)
N14 0.0196(12) 0.0570(17) 0.0381(15) -0.0146(13) 0.0007(11) -0.0026(11)
C23 0.0297(16) 0.0456(19) 0.0464(19) 0.0142(15) 0.0111(14) 0.0043(14)
C24 0.0319(16) 0.0337(16) 0.0323(15) 0.0001(12) 0.0050(12) 0.0075(12)
C25 0.058(2) 0.0404(18) 0.0286(15) 0.0010(13) 0.0017(16) 0.0150(16)
C26 0.049(2) 0.058(2) 0.0332(17) -0.0069(15) -0.0112(15) 0.0143(17)
C27 0.076(3) 0.097(4) 0.057(3) -0.010(3) -0.035(2) 0.026(3)
C28 0.054(3) 0.138(5) 0.042(2) -0.044(3) 0.0153(19) -0.031(3)
C29 0.036(2) 0.093(3) 0.050(2) -0.035(2) 0.0167(17) -0.023(2)
C30 0.0308(19) 0.095(3) 0.080(3) -0.055(3) 0.0224(19) -0.022(2)
C31 0.0200(15) 0.072(3) 0.084(3) -0.043(2) 0.0106(18) -0.0061(15)
C32 0.0255(18) 0.091(3) 0.124(4) -0.063(3) -0.008(2) 0.0097(19)
C33 0.056(2) 0.053(2) 0.054(2) 0.0101(17) -0.009(2) -0.027(2)
C34 0.0332(16) 0.056(2) 0.0294(16) 0.0023(14) 0.0034(13) -0.0159(14)
C35 0.0358(18) 0.065(2) 0.0344(17) -0.0071(16) 0.0068(14) -0.0224(17)
C36 0.0263(16) 0.069(2) 0.0325(17) -0.0156(16) 0.0038(13) -0.0118(16)
C37 0.0228(16) 0.092(3) 0.055(2) -0.026(2) -0.0044(15) -0.0067(18)
C38 0.0301(16) 0.0392(17) 0.0387(17) 0.0109(14) -0.0100(13) -0.0105(14)
C39 0.0319(16) 0.0468(19) 0.0342(17) 0.0111(15) -0.0063(13) -0.0113(14)
C40A 0.029(3) 0.0351(15) 0.0276(10) -0.0036(9) 0.0118(12) -0.0075(14)
N15A 0.040(3) 0.0282(13) 0.0346(12) -0.0031(9) 0.0131(12) -0.0043(14)
C41A 0.061(4) 0.043(3) 0.041(3) 0.014(3) -0.014(3) -0.021(3)
C42A 0.098(4) 0.062(3) 0.034(2) 0.008(2) -0.016(3) -0.041(3)
N16A 0.098(4) 0.062(3) 0.034(2) 0.008(2) -0.016(3) -0.041(3)
C43A 0.098(4) 0.062(3) 0.034(2) 0.008(2) -0.016(3) -0.041(3)
C44A 0.061(4) 0.043(3) 0.041(3) 0.014(3) -0.014(3) -0.021(3)
C40B 0.029(3) 0.0351(15) 0.0276(10) -0.0036(9) 0.0118(12) -0.0075(14)
N15B 0.040(3) 0.0282(13) 0.0346(12) -0.0031(9) 0.0131(12) -0.0043(14)
C41B 0.050(3) 0.035(3) 0.041(3) 0.001(2) -0.005(3) -0.010(3)
C42B 0.058(3) 0.050(3) 0.0283(18) 0.0039(16) -0.005(2) -0.022(2)
N16B 0.058(3) 0.050(3) 0.0283(18) 0.0039(16) -0.005(2) -0.022(2)
C43B 0.058(3) 0.050(3) 0.0283(18) 0.0039(16) -0.005(2) -0.022(2)
C44B 0.050(3) 0.035(3) 0.041(3) 0.001(2) -0.005(3) -0.010(3)

loop_
_atom_type_symbol
_atom_type_description
_atom_type_scat_dispersion_real
_atom_type_scat_dispersion_imag
_atom_type_scat_source
C C 0.0033 0.0016 'International Tables Vol C Tables 4.2.6.8 and 6.1.1.4'
H H 0.0000 0.0000 'International Tables Vol C Tables 4.2.6.8 and 6.1.1.4'
N N 0.0061 0.0033 'International Tables Vol C Tables 4.2.6.8 and 6.1.1.4'
O O 0.0106 0.0060 'International Tables Vol C Tables 4.2.6.8 and 6.1.1.4'
B B 0.0013 0.0007 'International Tables Vol C Tables 4.2.6.8 and 6.1.1.4'
Mo Mo -1.6832 0.6857 'International Tables Vol C Tables 4.2.6.8 and 6.1.1.4'

loop_
_geom_angle_atom_site_label_1
_geom_angle_atom_site_label_2
_geom_angle_atom_site_label_3
_geom_angle
C18A Mo1 C18B 4.6(13)
C18A Mo1 C16 84.9(9)
C18B Mo1 C16 81.9(9)
C18A Mo1 C17 87.5(6)
C18B Mo1 C17 83.7(6)
C16 Mo1 C17 83.81(19)
C18A Mo1 N3 99.0(9)
C18B Mo1 N3 102.0(9)
C16 Mo1 N3 175.95(12)
C17 Mo1 N3 95.21(15)
C18A Mo1 N5 98.6(6)
C18B Mo1 N5 102.3(6)
C16 Mo1 N5 97.32(13)
C17 Mo1 N5 173.96(13)
N3 Mo1 N5 83.26(9)
C18A Mo1 N1 178.6(7)
C18B Mo1 N1 176.1(7)
C16 Mo1 N1 94.77(12)
C17 Mo1 N1 93.90(13)
N3 Mo1 N1 81.36(8)
N5 Mo1 N1 80.10(8)
N4 B1 N2 110.3(2)
N4 B1 N6 109.8(2)
N2 B1 N6 108.4(2)
N4 B1 H1 109.4
N2 B1 H1 109.4
N6 B1 H1 109.4
C2 N1 N2 106.5(2)
C2 N1 Mo1 133.61(19)
N2 N1 Mo1 119.44(16)
C4 N2 N1 109.8(2)
C4 N2 B1 129.7(2)
N1 N2 B1 120.3(2)
C7 N3 N4 106.5(3)
C7 N3 Mo1 132.5(2)
N4 N3 Mo1 120.95(17)
C9 N4 N3 109.7(3)
C9 N4 B1 130.2(3)
N3 N4 B1 120.1(2)
C12 N5 N6 105.6(2)
C12 N5 Mo1 133.3(2)
N6 N5 Mo1 121.13(17)
C14 N6 N5 110.2(2)
C14 N6 B1 130.6(3)
N5 N6 B1 119.0(2)
C2 C1 H1A 109.5
C2 C1 H1B 109.5
H1A C1 H1B 109.5
C2 C1 H1C 109.5
H1A C1 H1C 109.5
H1B C1 H1C 109.5
N1 C2 C3 109.8(3)
N1 C2 C1 121.6(3)
C3 C2 C1 128.6(3)
C4 C3 C2 106.3(3)
C4 C3 H3 126.9
C2 C3 H3 126.9
N2 C4 C3 107.7(3)
N2 C4 C5 123.0(3)
C3 C4 C5 129.3(3)
C4 C5 H5A 109.4
C4 C5 H5B 109.5
H5A C5 H5B 109.5
C4 C5 H5C 109.5
H5A C5 H5C 109.5
H5B C5 H5C 109.5
C7 C6 H6A 109.5
C7 C6 H6B 109.5
H6A C6 H6B 109.5
C7 C6 H6C 109.4
H6A C6 H6C 109.5
H6B C6 H6C 109.5
N3 C7 C8 109.5(3)
N3 C7 C6 122.0(4)
C8 C7 C6 128.5(4)
C9 C8 C7 106.7(3)
C9 C8 H8 126.6
C7 C8 H8 126.6
N4 C9 C8 107.6(3)
N4 C9 C10 123.2(3)
C8 C9 C10 129.2(3)
C9 C10 H10A 109.5
C9 C10 H10B 109.5
H10A C10 H10B 109.5
C9 C10 H10C 109.5
H10A C10 H10C 109.5
H10B C10 H10C 109.5
C12 C11 H11A 109.5
C12 C11 H11B 109.5
H11A C11 H11B 109.5
C12 C11 H11C 109.5
H11A C11 H11C 109.5
H11B C11 H11C 109.5
N5 C12 C13 110.3(3)
N5 C12 C11 121.7(3)
C13 C12 C11 128.0(3)
C14 C13 C12 106.2(3)
C14 C13 H13 126.9
C12 C13 H13 126.9
N6 C14 C13 107.7(3)
N6 C14 C15 122.8(3)
C13 C14 C15 129.4(3)
C14 C15 H15A 109.5
C14 C15 H15B 109.5
H15A C15 H15B 109.5
C14 C15 H15C 109.5
H15A C15 H15C 109.5
H15B C15 H15C 109.5
O1 C16 Mo1 175.3(4)
O2 C17 Mo1 177.7(4)
N7A C18A Mo1 175(2)
C18A N7A C22A 127.3(13)
C18A N7A C19A 111.0(9)
C22A N7A C19A 112.2(6)
C20A C19A N7A 103.6(6)
C20A C19A H19A 111.0
N7A C19A H19A 111.0
C20A C19A H19B 111.0
N7A C19A H19B 111.0
H19A C19A H19B 109.0
N8A C20A C19A 109.0(10)
N8A C20A H20A 109.9
C19A C20A H20A 109.9
N8A C20A H20B 109.9
C19A C20A H20B 109.9
H20A C20A H20B 108.3
C20A N8A C21A 108.0(9)
C20A N8A H8A 108.9(9)
C21A N8A H8A 108.9(11)
C22A C21A N8A 109.5(7)
C22A C21A H21A 109.8
N8A C21A H21A 109.8
C22A C21A H21B 109.8
N8A C21A H21B 109.8
H21A C21A H21B 108.2
N7A C22A C21A 108.3(7)
N7A C22A H22A 110.0
C21A C22A H22A 110.0
N7A C22A H22B 110.0
C21A C22A H22B 110.0
H22A C22A H22B 108.4
N7B C18B Mo1 170.8(16)
C18B N7B C19B 121.5(14)
C18B N7B C22B 119.0(12)
C19B N7B C22B 106.3(6)
N7B C19B C20B 106.8(7)
N7B C19B H19C 110.4
C20B C19B H19C 110.4
N7B C19B H19D 110.4
C20B C19B H19D 110.4
H19C C19B H19D 108.6
N8B C20B C19B 108.1(9)
N8B C20B H20C 110.1
C19B C20B H20C 110.1
N8B C20B H20D 110.1
C19B C20B H20D 110.1
H20C C20B H20D 108.4
C20B N8B C21B 110.8(12)
C20B N8B H8B 110.3(11)
C21B N8B H8B 107.4(10)
N8B C21B C22B 105.3(9)
N8B C21B H21C 110.7
C22B C21B H21C 110.7
N8B C21B H21D 110.7
C22B C21B H21D 110.7
H21C C21B H21D 108.8
C21B C22B N7B 103.4(8)
C21B C22B H22C 111.1
N7B C22B H22C 111.1
C21B C22B H22D 111.1
N7B C22B H22D 111.1
H22C C22B H22D 109.0
C40B Mo2 C40A 13.4(3)
C40B Mo2 C38 91.5(2)
C40A Mo2 C38 78.1(2)
C40B Mo2 C39 82.7(3)
C40A Mo2 C39 82.0(3)
C38 Mo2 C39 80.71(14)
C40B Mo2 N13 103.4(3)
C40A Mo2 N13 103.3(3)
C38 Mo2 N13 96.41(11)
C39 Mo2 N13 173.41(12)
C40B Mo2 N11 89.9(2)
C40A Mo2 N11 103.3(2)
C38 Mo2 N11 178.56(12)
C39 Mo2 N11 99.35(12)
N13 Mo2 N11 83.38(10)
C40B Mo2 N9 168.8(2)
C40A Mo2 N9 174.5(3)
C38 Mo2 N9 98.20(11)
C39 Mo2 N9 93.31(11)
N13 Mo2 N9 81.18(9)
N11 Mo2 N9 80.36(10)
N12 B2 N14 110.3(3)
N12 B2 N10 109.6(3)
N14 B2 N10 108.0(3)
N12 B2 H2 109.6
N14 B2 H2 109.6
N10 B2 H2 109.6
C24 N9 N10 106.4(2)
C24 N9 Mo2 133.5(2)
N10 N9 Mo2 119.66(18)
C26 N10 N9 110.1(3)
C26 N10 B2 130.0(3)
N9 N10 B2 119.9(3)
C29 N11 N12 106.7(3)
C29 N11 Mo2 133.3(3)
N12 N11 Mo2 119.9(2)
C31 N12 N11 108.8(3)
C31 N12 B2 130.3(3)
N11 N12 B2 120.9(3)
C34 N13 N14 106.7(3)
C34 N13 Mo2 133.0(2)
N14 N13 Mo2 120.2(2)
C36 N14 N13 109.6(3)
C36 N14 B2 130.0(3)
N13 N14 B2 120.3(3)
C24 C23 H23A 109.5
C24 C23 H23B 109.5
H23A C23 H23B 109.5
C24 C23 H23C 109.5
H23A C23 H23C 109.5
H23B C23 H23C 109.5
N9 C24 C25 109.7(3)
N9 C24 C23 122.2(3)
C25 C24 C23 128.1(3)
C26 C25 C24 105.7(3)
C26 C25 H25 127.1
C24 C25 H25 127.1
N10 C26 C25 108.2(3)
N10 C26 C27 123.0(4)
C25 C26 C27 128.8(4)
C26 C27 H27A 109.4
C26 C27 H27B 109.5
H27A C27 H27B 109.5
C26 C27 H27C 109.4
H27A C27 H27C 109.5
H27B C27 H27C 109.5
C29 C28 H28A 109.5
C29 C28 H28B 109.5
H28A C28 H28B 109.5
C29 C28 H28C 109.5
H28A C28 H28C 109.5
H28B C28 H28C 109.5
N11 C29 C30 110.0(4)
N11 C29 C28 121.6(4)
C30 C29 C28 128.4(4)
C29 C30 C31 106.5(4)
C29 C30 H30 126.7
C31 C30 H30 126.7
N12 C31 C30 108.0(4)
N12 C31 C32 122.6(4)
C30 C31 C32 129.3(4)
C31 C32 H32A 109.5
C31 C32 H32B 109.4
H32A C32 H32B 109.5
C31 C32 H32C 109.5
H32A C32 H32C 109.5
H32B C32 H32C 109.5
C34 C33 H33A 109.5
C34 C33 H33B 109.5
H33A C33 H33B 109.5
C34 C33 H33C 109.5
H33A C33 H33C 109.5
H33B C33 H33C 109.5
N13 C34 C35 109.8(3)
N13 C34 C33 122.3(3)
C35 C34 C33 127.9(3)
C36 C35 C34 106.1(3)
C36 C35 H35 127.0
C34 C35 H35 127.0
N14 C36 C35 107.8(3)
N14 C36 C37 123.1(4)
C35 C36 C37 129.1(3)
C36 C37 H37A 109.5
C36 C37 H37B 109.5
H37A C37 H37B 109.5
C36 C37 H37C 109.5
H37A C37 H37C 109.5
H37B C37 H37C 109.5
O3 C38 Mo2 173.7(3)
O4 C39 Mo2 173.1(3)
N15A C40A Mo2 171.2(7)
C40A N15A C44A 123.5(7)
C40A N15A C41A 125.0(6)
C44A N15A C41A 110.7(6)
N15A C41A C42A 111.9(7)
N15A C41A H41A 109.2
C42A C41A H41A 109.2
N15A C41A H41B 109.2
C42A C41A H41B 109.2
H41A C41A H41B 107.9
N16A C42A C41A 105.1(7)
N16A C42A H42A 110.7
C41A C42A H42A 110.7
N16A C42A H42B 110.7
C41A C42A H42B 110.7
H42A C42A H42B 108.8
C42A N16A C43A 109.9(7)
C42A N16A H16A 108.5(7)
C43A N16A H16A 107.6(8)
N16A C43A C44A 107.8(8)
N16A C43A H43A 110.2
C44A C43A H43A 110.2
N16A C43A H43B 110.2
C44A C43A H43B 110.2
H43A C43A H43B 108.5
N15A C44A C43A 112.7(8)
N15A C44A H44A 109.0
C43A C44A H44A 109.0
N15A C44A H44B 109.0
C43A C44A H44B 109.0
H44A C44A H44B 107.8
N15B C40B Mo2 173.6(7)
C40B N15B C44B 122.8(7)
C40B N15B C41B 117.8(6)
C44B N15B C41B 118.6(6)
N15B C41B C42B 108.1(5)
N15B C41B H41C 110.1
C42B C41B H41C 110.1
N15B C41B H41D 110.1
C42B C41B H41D 110.1
H41C C41B H41D 108.4
N16B C42B C41B 111.6(6)
N16B C42B H42C 109.3
C41B C42B H42C 109.3
N16B C42B H42D 109.3
C41B C42B H42D 109.3
H42C C42B H42D 108.0
C42B N16B C43B 108.7(6)
C42B N16B H16B 108.5(6)
C43B N16B H16B 108.5(6)
N16B C43B C44B 107.9(7)
N16B C43B H43C 110.1
C44B C43B H43C 110.1
N16B C43B H43D 110.1
C44B C43B H43D 110.1
H43C C43B H43D 108.4
N15B C44B C43B 107.4(7)
N15B C44B H44C 110.2
C43B C44B H44C 110.2
N15B C44B H44D 110.2
C43B C44B H44D 110.2
H44C C44B H44D 108.5

loop_
_geom_bond_atom_site_label_1
_geom_bond_atom_site_label_2
_geom_bond_distance
Mo1 C18A 1.853(3)
Mo1 C18B 1.853(3)
Mo1 C16 1.965(4)
Mo1 C17 1.973(4)
Mo1 N3 2.235(3)
Mo1 N5 2.250(2)
Mo1 N1 2.282(2)
B1 N4 1.535(4)
B1 N2 1.536(4)
B1 N6 1.546(4)
B1 H1 1.0000
O1 C16 1.170(5)
O2 C17 1.164(5)
N1 C2 1.337(4)
N1 N2 1.383(3)
N2 C4 1.349(4)
N3 C7 1.342(4)
N3 N4 1.376(3)
N4 C9 1.349(4)
N5 C12 1.348(4)
N5 N6 1.379(3)
N6 C14 1.355(4)
C1 C2 1.500(4)
C1 H1A 0.9800
C1 H1B 0.9800
C1 H1C 0.9800
C2 C3 1.396(5)
C3 C4 1.376(5)
C3 H3 0.9500
C4 C5 1.489(4)
C5 H5A 0.9800
C5 H5B 0.9800
C5 H5C 0.9800
C6 C7 1.506(6)
C6 H6A 0.9800
C6 H6B 0.9800
C6 H6C 0.9800
C7 C8 1.385(6)
C8 C9 1.372(6)
C8 H8 0.9500
C9 C10 1.492(6)
C10 H10A 0.9800
C10 H10B 0.9800
C10 H10C 0.9800
C11 C12 1.501(5)
C11 H11A 0.9800
C11 H11B 0.9800
C11 H11C 0.9800
C12 C13 1.390(5)
C13 C14 1.372(4)
C13 H13 0.9500
C14 C15 1.490(4)
C15 H15A 0.9800
C15 H15B 0.9800
C15 H15C 0.9800
C18A N7A 1.324(4)
N7A C22A 1.368(10)
N7A C19A 1.648(8)
C19A C20A 1.480(11)
C19A H19A 0.9900
C19A H19B 0.9900
C20A N8A 1.458(13)
C20A H20A 0.9900
C20A H20B 0.9900
N8A C21A 1.510(14)
N8A H8A 0.926(10)
C21A C22A 1.478(10)
C21A H21A 0.9900
C21A H21B 0.9900
C22A H22A 0.9900
C22A H22B 0.9900
C18B N7B 1.324(4)
N7B C19B 1.426(13)
N7B C22B 1.632(12)
C19B C20B 1.475(12)
C19B H19C 0.9900
C19B H19D 0.9900
C20B N8B 1.356(15)
C20B H20C 0.9900
C20B H20D 0.9900
N8B C21B 1.495(15)
N8B H8B 0.921(12)
C21B C22B 1.518(13)
C21B H21C 0.9900
C21B H21D 0.9900
C22B H22C 0.9900
C22B H22D 0.9900
Mo2 C40B 1.859(3)
Mo2 C40A 1.860(3)
Mo2 C38 1.968(4)
Mo2 C39 1.981(3)
Mo2 N13 2.248(3)
Mo2 N11 2.257(3)
Mo2 N9 2.284(2)
B2 N12 1.522(5)
B2 N14 1.539(5)
B2 N10 1.550(5)
B2 H2 1.0000
O3 C38 1.161(4)
O4 C39 1.153(4)
N9 C24 1.344(4)
N9 N10 1.375(3)
N10 C26 1.337(5)
N11 C29 1.343(5)
N11 N12 1.378(4)
N12 C31 1.354(4)
N13 C34 1.335(4)
N13 N14 1.378(4)
N14 C36 1.355(4)
C23 C24 1.493(4)
C23 H23A 0.9800
C23 H23B 0.9800
C23 H23C 0.9800
C24 C25 1.395(4)
C25 C26 1.381(6)
C25 H25 0.9500
C26 C27 1.509(5)
C27 H27A 0.9800
C27 H27B 0.9800
C27 H27C 0.9800
C28 C29 1.504(6)
C28 H28A 0.9800
C28 H28B 0.9800
C28 H28C 0.9800
C29 C30 1.371(7)
C30 C31 1.374(6)
C30 H30 0.9500
C31 C32 1.498(6)
C32 H32A 0.9800
C32 H32B 0.9800
C32 H32C 0.9800
C33 C34 1.484(5)
C33 H33A 0.9800
C33 H33B 0.9800
C33 H33C 0.9800
C34 C35 1.399(5)
C35 C36 1.373(6)
C35 H35 0.9500
C36 C37 1.498(5)
C37 H37A 0.9800
C37 H37B 0.9800
C37 H37C 0.9800
C40A N15A 1.309(5)
N15A C44A 1.450(11)
N15A C41A 1.477(9)
C41A C42A 1.516(11)
C41A H41A 0.9900
C41A H41B 0.9900
C42A N16A 1.443(10)
C42A H42A 0.9900
C42A H42B 0.9900
N16A C43A 1.463(12)
N16A H16A 0.921(7)
C43A C44A 1.496(13)
C43A H43A 0.9900
C43A H43B 0.9900
C44A H44A 0.9900
C44A H44B 0.9900
C40B N15B 1.308(5)
N15B C44B 1.474(11)
N15B C41B 1.480(8)
C41B C42B 1.494(10)
C41B H41C 0.9900
C41B H41D 0.9900
C42B N16B 1.452(9)
C42B H42C 0.9900
C42B H42D 0.9900
N16B C43B 1.455(9)
N16B H16B 0.934(6)
C43B C44B 1.522(12)
C43B H43C 0.9900
C43B H43D 0.9900
C44B H44C 0.9900
C44B H44D 0.9900

loop_
_geom_torsion_atom_site_label_1
_geom_torsion_atom_site_label_2
_geom_torsion_atom_site_label_3
_geom_torsion_atom_site_label_4
_geom_torsion
C16 Mo1 N1 C2 -32.9(3)
C17 Mo1 N1 C2 51.2(3)
N3 Mo1 N1 C2 145.8(3)
N5 Mo1 N1 C2 -129.6(3)
C16 Mo1 N1 N2 137.8(2)
C17 Mo1 N1 N2 -138.1(2)
N3 Mo1 N1 N2 -43.39(19)
N5 Mo1 N1 N2 41.22(19)
C2 N1 N2 C4 0.7(3)
Mo1 N1 N2 C4 -172.34(18)
C2 N1 N2 B1 176.4(3)
Mo1 N1 N2 B1 3.3(3)
N4 B1 N2 C4 -128.2(3)
N6 B1 N2 C4 111.5(3)
N4 B1 N2 N1 57.1(3)
N6 B1 N2 N1 -63.2(3)
C18A Mo1 N3 C7 40.7(7)
C18B Mo1 N3 C7 37.2(7)
C17 Mo1 N3 C7 -47.5(3)
N5 Mo1 N3 C7 138.4(3)
N1 Mo1 N3 C7 -140.7(3)
C18A Mo1 N3 N4 -136.5(6)
C18B Mo1 N3 N4 -140.1(6)
C17 Mo1 N3 N4 135.2(2)
N5 Mo1 N3 N4 -38.9(2)
N1 Mo1 N3 N4 42.05(19)
C7 N3 N4 C9 -1.0(3)
Mo1 N3 N4 C9 176.93(19)
C7 N3 N4 B1 -178.4(3)
Mo1 N3 N4 B1 -0.5(3)
N2 B1 N4 C9 123.7(3)
N6 B1 N4 C9 -116.8(3)
N2 B1 N4 N3 -59.5(3)
N6 B1 N4 N3 60.0(3)
C18A Mo1 N5 C12 -44.8(9)
C18B Mo1 N5 C12 -42.1(10)
C16 Mo1 N5 C12 41.1(3)
N3 Mo1 N5 C12 -142.9(3)
N1 Mo1 N5 C12 134.7(3)
C18A Mo1 N5 N6 133.8(9)
C18B Mo1 N5 N6 136.5(9)
C16 Mo1 N5 N6 -140.3(2)
N3 Mo1 N5 N6 35.7(2)
N1 Mo1 N5 N6 -46.7(2)
C12 N5 N6 C14 0.4(3)
Mo1 N5 N6 C14 -178.57(18)
C12 N5 N6 B1 -174.5(3)
Mo1 N5 N6 B1 6.5(3)
N4 B1 N6 C14 123.0(3)
N2 B1 N6 C14 -116.3(3)
N4 B1 N6 N5 -63.2(3)
N2 B1 N6 N5 57.4(3)
N2 N1 C2 C3 -0.8(3)
Mo1 N1 C2 C3 170.8(2)
N2 N1 C2 C1 176.3(3)
Mo1 N1 C2 C1 -12.1(4)
N1 C2 C3 C4 0.7(4)
C1 C2 C3 C4 -176.2(3)
N1 N2 C4 C3 -0.3(3)
B1 N2 C4 C3 -175.4(3)
N1 N2 C4 C5 179.0(3)
B1 N2 C4 C5 3.9(5)
C2 C3 C4 N2 -0.2(4)
C2 C3 C4 C5 -179.5(3)
N4 N3 C7 C8 1.4(4)
Mo1 N3 C7 C8 -176.2(2)
N4 N3 C7 C6 -178.0(3)
Mo1 N3 C7 C6 4.4(5)
N3 C7 C8 C9 -1.3(4)
C6 C7 C8 C9 178.1(4)
N3 N4 C9 C8 0.2(3)
B1 N4 C9 C8 177.3(3)
N3 N4 C9 C10 179.4(3)
B1 N4 C9 C10 -3.6(5)
C7 C8 C9 N4 0.6(4)
C7 C8 C9 C10 -178.5(3)
N6 N5 C12 C13 0.3(4)
Mo1 N5 C12 C13 179.1(2)
N6 N5 C12 C11 -178.8(4)
Mo1 N5 C12 C11 0.0(6)
N5 C12 C13 C14 -0.9(4)
C11 C12 C13 C14 178.1(4)
N5 N6 C14 C13 -0.9(3)
B1 N6 C14 C13 173.2(3)
N5 N6 C14 C15 177.0(3)
B1 N6 C14 C15 -8.9(5)
C12 C13 C14 N6 1.1(4)
C12 C13 C14 C15 -176.7(3)
C18A N7A C19A C20A 150.2(15)
C22A N7A C19A C20A -60.6(10)
N7A C19A C20A N8A 60.8(11)
C19A C20A N8A C21A -66.7(12)
C20A N8A C21A C22A 64.1(11)
C18A N7A C22A C21A -156.5(14)
C19A N7A C22A C21A 60.5(10)
N8A C21A C22A N7A -61.9(10)
C18B N7B C19B C20B 153.6(11)
C22B N7B C19B C20B -66.0(9)
N7B C19B C20B N8B 69.1(11)
C19B C20B N8B C21B -68.7(13)
C20B N8B C21B C22B 67.5(13)
N8B C21B C22B N7B -60.7(11)
C18B N7B C22B C21B -153.8(12)
C19B N7B C22B C21B 64.6(9)
C40B Mo2 N9 C24 -111.9(15)
C38 Mo2 N9 C24 38.0(3)
C39 Mo2 N9 C24 -43.1(3)
N13 Mo2 N9 C24 133.2(3)
N11 Mo2 N9 C24 -142.0(3)
C40B Mo2 N9 N10 77.6(15)
C38 Mo2 N9 N10 -132.5(2)
C39 Mo2 N9 N10 146.4(2)
N13 Mo2 N9 N10 -37.3(2)
N11 Mo2 N9 N10 47.4(2)
C24 N9 N10 C26 -1.2(3)
Mo2 N9 N10 C26 171.7(2)
C24 N9 N10 B2 178.2(3)
Mo2 N9 N10 B2 -9.0(4)
N12 B2 N10 C26 125.1(4)
N14 B2 N10 C26 -114.7(4)
N12 B2 N10 N9 -54.1(4)
N14 B2 N10 N9 66.1(4)
C40B Mo2 N11 C29 -39.8(5)
C40A Mo2 N11 C29 -41.2(5)
C39 Mo2 N11 C29 42.8(4)
N13 Mo2 N11 C29 -143.3(4)
N9 Mo2 N11 C29 134.6(4)
C40B Mo2 N11 N12 144.2(4)
C40A Mo2 N11 N12 142.8(4)
C39 Mo2 N11 N12 -133.2(3)
N13 Mo2 N11 N12 40.7(3)
N9 Mo2 N11 N12 -41.4(3)
C29 N11 N12 C31 1.0(4)
Mo2 N11 N12 C31 177.9(3)
C29 N11 N12 B2 -179.7(4)
Mo2 N11 N12 B2 -2.8(4)
N14 B2 N12 C31 122.2(4)
N10 B2 N12 C31 -119.0(4)
N14 B2 N12 N11 -57.0(4)
N10 B2 N12 N11 61.8(4)
C40B Mo2 N13 C34 52.6(4)
C40A Mo2 N13 C34 38.8(4)
C38 Mo2 N13 C34 -40.5(3)
N11 Mo2 N13 C34 140.9(3)
N9 Mo2 N13 C34 -137.9(3)
C40B Mo2 N13 N14 -123.5(3)
C40A Mo2 N13 N14 -137.3(3)
C38 Mo2 N13 N14 143.5(2)
N11 Mo2 N13 N14 -35.1(2)
N9 Mo2 N13 N14 46.1(2)
C34 N13 N14 C36 -0.6(3)
Mo2 N13 N14 C36 176.4(2)
C34 N13 N14 B2 175.3(3)
Mo2 N13 N14 B2 -7.7(4)
N12 B2 N14 C36 -121.5(3)
N10 B2 N14 C36 118.8(4)
N12 B2 N14 N13 63.6(4)
N10 B2 N14 N13 -56.2(4)
N10 N9 C24 C25 0.8(3)
Mo2 N9 C24 C25 -170.7(2)
N10 N9 C24 C23 -176.2(3)
Mo2 N9 C24 C23 12.4(5)
N9 C24 C25 C26 -0.1(4)
C23 C24 C25 C26 176.7(3)
N9 N10 C26 C25 1.1(4)
B2 N10 C26 C25 -178.1(3)
N9 N10 C26 C27 -178.5(4)
B2 N10 C26 C27 2.3(6)
C24 C25 C26 N10 -0.6(4)
C24 C25 C26 C27 178.9(4)
N12 N11 C29 C30 -1.2(5)
Mo2 N11 C29 C30 -177.6(3)
N12 N11 C29 C28 178.8(4)
Mo2 N11 C29 C28 2.4(7)
N11 C29 C30 C31 1.0(5)
C28 C29 C30 C31 -179.0(5)
N11 N12 C31 C30 -0.3(5)
B2 N12 C31 C30 -179.6(4)
N11 N12 C31 C32 -178.2(4)
B2 N12 C31 C32 2.6(7)
C29 C30 C31 N12 -0.4(5)
C29 C30 C31 C32 177.2(5)
N14 N13 C34 C35 0.4(4)
Mo2 N13 C34 C35 -176.0(2)
N14 N13 C34 C33 178.9(3)
Mo2 N13 C34 C33 2.5(5)
N13 C34 C35 C36 -0.1(4)
C33 C34 C35 C36 -178.4(3)
N13 N14 C36 C35 0.6(4)
B2 N14 C36 C35 -174.8(3)
N13 N14 C36 C37 -178.9(3)
B2 N14 C36 C37 5.7(6)
C34 C35 C36 N14 -0.3(4)
C34 C35 C36 C37 179.1(3)
C40A N15A C41A C42A 137.0(8)
C44A N15A C41A C42A -53.6(9)
N15A C41A C42A N16A 60.7(10)
C41A C42A N16A C43A -66.9(11)
C42A N16A C43A C44A 65.4(11)
C40A N15A C44A C43A -139.4(9)
C41A N15A C44A C43A 51.0(10)
N16A C43A C44A N15A -56.1(11)
C40B N15B C41B C42B 143.3(7)
C44B N15B C41B C42B -46.6(9)
N15B C41B C42B N16B 51.7(9)
C41B C42B N16B C43B -65.7(9)
C42B N16B C43B C44B 68.0(9)
C40B N15B C44B C43B -140.1(8)
C41B N15B C44B C43B 50.3(9)
N16B C43B C44B N15B -58.2(9)
